data_1522217
loop_
_publ_author_name
'Woodward, P.M.'
'Sleight, A.W.'
'Grey, C.P.'
'Du, L.-S.'

_publ_section_title
;
 Structural studies and order-disorder phenomenon in a series of new
 quaternary tellurates of the type A(2+) M(4+) Te(6+) O6 and A(1+)2 M(4+)
 Te(6+) O6
;
_journal_name_full 'Journal of Solid State Chemistry'
_journal_page_first 99
_journal_page_last 116
_journal_volume 147
_journal_year 1999
_chemical_formula_sum 'Ge O6 Sr Te'
_chemical_name_systematic 'Sr (Ge Te O6)'
_space_group_IT_number 149
_symmetry_space_group_name_Hall 'P 3 2'
_symmetry_space_group_name_H-M 'P 3 1 2'
_cell_angle_alpha 90
_cell_angle_beta 90
_cell_angle_gamma 120
_cell_formula_units_Z 1
_cell_length_a 5.06566
_cell_length_b 5.06566
_cell_length_c 5.40394
_cell_volume 120.092
_citation_journal_id_ASTM JSSCBI
_cod_data_source_file Woodward_JSSCBI_1999_374.cif
_cod_data_source_block Ge1O6Sr1Te1
_cod_original_cell_volume 120.0918
_cod_original_formula_sum 'Ge1 O6 Sr1 Te1'
_cod_database_code 1522217

loop_
_symmetry_equiv_pos_as_xyz
x,y,z
-y,x-y,z
-x+y,-x,z
-y,-x,-z
x,x-y,-z
-x+y,y,-z

loop_
_atom_site_label
_atom_site_type_symbol
_atom_site_fract_x
_atom_site_fract_y
_atom_site_fract_z
_atom_site_occupancy
_atom_site_U_iso_or_equiv
Sr1 Sr+2 0 0 0 1 0.0
O1 O-2 0.38 0.005 0.3111 1 0.0
Ge1 Ge+4 0.6667 0.3333 0.5 1 0.0
Te1 Te+6 0.3333 0.6667 0.5 1 0.0
